data_7126125
loop_
_publ_author_name
'Liu, Xiaobing'
'Sheng, Heyun'
'Zhou, Yao'
'Song, Qiuling'

_publ_section_title
;
 Palladium-catalyzed C-H bond activation for the assembly of N-aryl
 carbazoles with aromatic amines as nitrogen sources.
;
_journal_issue 11
_journal_name_full 'Chemical communications (Cambridge, England)'
_journal_page_first 1665
_journal_page_last 1668
_journal_paper_doi 10.1039/c9cc09493h
_journal_volume 56
_journal_year 2020
_chemical_absolute_configuration unk
_chemical_formula_moiety 'C30 H20 N2'
_chemical_formula_sum 'C30 H20 N2'
_chemical_formula_weight 408.48
_space_group_crystal_system orthorhombic
_space_group_IT_number 19
_space_group_name_Hall 'P 2ac 2ab'
_space_group_name_H-M_alt 'P 21 21 21'
_atom_sites_solution_hydrogens geom
_atom_sites_solution_primary direct
_audit_creation_date 2019-12-01
_audit_creation_method
;
Olex2 1.2
(compiled 2018.05.29 svn.r3508 for OlexSys, GUI svn.r5506)
;
_audit_update_record
;
2019-12-02 deposited with the CCDC.	2020-01-07 downloaded from the CCDC.
;
_cell_angle_alpha 90
_cell_angle_beta 90
_cell_angle_gamma 90
_cell_formula_units_Z 4
_cell_length_a 9.0542(4)
_cell_length_b 12.4973(6)
_cell_length_c 18.9834(7)
_cell_measurement_reflns_used 3918
_cell_measurement_temperature 298.15
_cell_measurement_theta_max 24.0170
_cell_measurement_theta_min 3.9310
_cell_volume 2148.03(16)
_computing_cell_refinement 'CrysAlisPro 1.171.38.41 (Rigaku OD, 2015)'
_computing_data_collection 'CrysAlisPro 1.171.38.41 (Rigaku OD, 2015)'
_computing_data_reduction 'CrysAlisPro 1.171.38.41 (Rigaku OD, 2015)'
_computing_molecular_graphics 'Olex2 (Dolomanov et al., 2009)'
_computing_publication_material 'Olex2 (Dolomanov et al., 2009)'
_computing_structure_refinement 'ShelXL (Sheldrick, 2015)'
_computing_structure_solution 'ShelXT (Sheldrick, 2008)'
_diffrn_ambient_temperature 298.15
_diffrn_detector 'CCD plate'
_diffrn_detector_area_resol_mean 16.1213
_diffrn_detector_type Eos
_diffrn_measured_fraction_theta_full 0.996
_diffrn_measured_fraction_theta_max 0.907
_diffrn_measurement_details
;
List of Runs (angles in degrees, time in seconds):

  # Type    Start    End  Width  t~exp~   \w     \q     \k     \f   Frames
#--------------------------------------------------------------------------
  1  \w    -10.00  82.00   1.00   18.50    --   15.49  77.00  30.00   92
  2  \w     14.00  65.00   1.00   18.50    --   15.49  77.00-150.00   51
  3  \w    -10.00  59.00   1.00   18.50    --   15.49  77.00 150.00   69
  4  \w     19.00  44.00   1.00   18.50    --  -16.12  77.00  30.00   25
  5  \w      6.00  44.00   1.00   18.50    --  -16.12  77.00 -30.00   38
  6  \w    -42.00  51.00   1.00   18.50    --  -16.12  77.00 -90.00   93
;
_diffrn_measurement_device 'four-circle diffractometer'
_diffrn_measurement_device_type 'Xcalibur, Eos, Gemini'
_diffrn_measurement_method '\w scans'
_diffrn_orient_matrix_type 'CrysAlisPro convention (1999,Acta A55,543-557)'
_diffrn_orient_matrix_UB_11 0.0187820000
_diffrn_orient_matrix_UB_12 -0.0067368000
_diffrn_orient_matrix_UB_13 0.0360110000
_diffrn_orient_matrix_UB_21 0.0013261000
_diffrn_orient_matrix_UB_22 -0.0562828000
_diffrn_orient_matrix_UB_23 -0.0047428000
_diffrn_orient_matrix_UB_31 0.0760371000
_diffrn_orient_matrix_UB_32 0.0026456000
_diffrn_orient_matrix_UB_33 -0.0088034000
_diffrn_radiation_monochromator graphite
_diffrn_radiation_probe x-ray
_diffrn_radiation_type MoK\a
_diffrn_radiation_wavelength 0.71073
_diffrn_reflns_av_R_equivalents 0.0311
_diffrn_reflns_av_unetI/netI 0.0389
_diffrn_reflns_Laue_measured_fraction_full 0.996
_diffrn_reflns_Laue_measured_fraction_max 0.907
_diffrn_reflns_limit_h_max 12
_diffrn_reflns_limit_h_min -12
_diffrn_reflns_limit_k_max 17
_diffrn_reflns_limit_k_min -16
_diffrn_reflns_limit_l_max 25
_diffrn_reflns_limit_l_min -23
_diffrn_reflns_number 17692
_diffrn_reflns_point_group_measured_fraction_full 0.998
_diffrn_reflns_point_group_measured_fraction_max 0.863
_diffrn_reflns_theta_full 25.242
_diffrn_reflns_theta_max 29.530
_diffrn_reflns_theta_min 3.432
_diffrn_source 'fine-focus sealed X-ray tube'
_diffrn_source_type 'Enhance (Mo) X-ray Source'
_exptl_absorpt_coefficient_mu 0.074
_exptl_absorpt_correction_T_max 1.00000
_exptl_absorpt_correction_T_min 0.84289
_exptl_absorpt_correction_type multi-scan
_exptl_absorpt_process_details
;
CrysAlisPro 1.171.38.41 (Rigaku Oxford Diffraction, 2015)
Empirical absorption correction using spherical harmonics,
 implemented in SCALE3 ABSPACK scaling algorithm.
;
_exptl_crystal_colour colourless
_exptl_crystal_colour_primary colourless
_exptl_crystal_density_diffrn 1.263
_exptl_crystal_description block
_exptl_crystal_F_000 856
_exptl_crystal_size_max 0.12
_exptl_crystal_size_mid 0.11
_exptl_crystal_size_min 0.1
_refine_diff_density_max 0.113
_refine_diff_density_min -0.146
_refine_diff_density_rms 0.027
_refine_ls_abs_structure_details
;
 Flack x determined using 1195 quotients [(I+)-(I-)]/[(I+)+(I-)]
 (Parsons, Flack and Wagner, Acta Cryst. B69 (2013) 249-259).
;
_refine_ls_abs_structure_Flack 0.3(10)
_refine_ls_extinction_method none
_refine_ls_goodness_of_fit_ref 1.041
_refine_ls_hydrogen_treatment constr
_refine_ls_matrix_type full
_refine_ls_number_parameters 289
_refine_ls_number_reflns 5185
_refine_ls_number_restraints 1
_refine_ls_restrained_S_all 1.041
_refine_ls_R_factor_all 0.0798
_refine_ls_R_factor_gt 0.0482
_refine_ls_shift/su_max 0.000
_refine_ls_shift/su_mean 0.000
_refine_ls_structure_factor_coef Fsqd
_refine_ls_weighting_details 'w=1/[\s^2^(Fo^2^)+(0.0307P)^2^+0.1863P] where P=(Fo^2^+2Fc^2^)/3'
_refine_ls_weighting_scheme calc
_refine_ls_wR_factor_gt 0.0816
_refine_ls_wR_factor_ref 0.0913
_reflns_Friedel_coverage 0.689
_reflns_Friedel_fraction_full 0.999
_reflns_Friedel_fraction_max 0.807
_reflns_number_gt 3651
_reflns_number_total 5185
_reflns_threshold_expression 'I > 2\s(I)'
_cod_data_source_file c9cc09493h2.cif
_cod_data_source_block exp_7678
_cod_database_code 7126125
_shelx_shelxl_version_number 2018/3
_shelx_space_group_comment
;
The symmetry employed for this shelxl refinement is uniquely defined
by the following loop, which should always be used as a source of
symmetry information in preference to the above space-group names.
They are only intended as comments.
;
_shelx_estimated_absorpt_t_max 0.993
_shelx_estimated_absorpt_t_min 0.991
_reflns_odcompleteness_completeness 99.53
_reflns_odcompleteness_iscentric 1
_reflns_odcompleteness_theta 26.32
_olex2_refinement_description
;
1. Fixed Uiso
 At 1.2 times of:
  All C(H) groups
2. Rigid bond restraints
 C15, C16
 with sigma for 1-2 distances of 0.001 and sigma for 1-3 distances of 0.002
3.a Aromatic/amide H refined with riding coordinates:
 C2(H2), C4(H4), C5(H5), C6(H6), C8(H8), C9(H9), C10(H10), C11(H11), C14(H14),
 C15(H15), C16(H16), C17(H17), C20(H20), C21(H21), C22(H22), C23(H23), C26(H26),
  C27(H27), C28(H28), C29(H29)
;
_olex2_submission_special_instructions 'No special instructions were received'
_oxdiff_exptl_absorpt_empirical_details
;
Empirical correction (ABSPACK) includes:
- Absorption correction using spherical harmonics
- Frame scaling
;
_oxdiff_exptl_absorpt_empirical_full_max 1.220
_oxdiff_exptl_absorpt_empirical_full_min 0.814

loop_
_space_group_symop_operation_xyz
'x, y, z'
'-x+1/2, -y, z+1/2'
'-x, y+1/2, -z+1/2'
'x+1/2, -y+1/2, -z'

loop_
_atom_site_label
_atom_site_type_symbol
_atom_site_fract_x
_atom_site_fract_y
_atom_site_fract_z
_atom_site_U_iso_or_equiv
_atom_site_adp_type
_atom_site_occupancy
_atom_site_site_symmetry_order
_atom_site_calc_flag
_atom_site_refinement_flags_posn
_atom_site_refinement_flags_adp
_atom_site_refinement_flags_occupancy
_atom_site_disorder_assembly
_atom_site_disorder_group
N1 N 0.1977(2) 0.47088(15) 0.67638(10) 0.0473(5) Uani 1 1 d . . . . .
N2 N 0.5087(2) 0.77578(14) 0.62011(9) 0.0466(5) Uani 1 1 d . . . . .
C1 C 0.3027(2) 0.54983(17) 0.69724(11) 0.0437(5) Uani 1 1 d . . . . .
C2 C 0.3603(2) 0.61970(17) 0.64784(11) 0.0438(5) Uani 1 1 d . . . . .
H2 H 0.334562 0.613093 0.600605 0.053 Uiso 1 1 calc R . . . .
C3 C 0.4562(2) 0.69940(18) 0.66914(11) 0.0426(5) Uani 1 1 d . . . . .
C4 C 0.4967(3) 0.70639(18) 0.73969(12) 0.0479(5) Uani 1 1 d . . . . .
H4 H 0.561099 0.759862 0.754467 0.057 Uiso 1 1 calc R . . . .
C5 C 0.4417(3) 0.6344(2) 0.78739(12) 0.0539(6) Uani 1 1 d . . . . .
H5 H 0.471061 0.638466 0.834254 0.065 Uiso 1 1 calc R . . . .
C6 C 0.3436(3) 0.55605(19) 0.76707(12) 0.0513(6) Uani 1 1 d . . . . .
H6 H 0.305577 0.508157 0.799890 0.062 Uiso 1 1 calc R . . . .
C7 C 0.0519(3) 0.46648(19) 0.70068(12) 0.0482(6) Uani 1 1 d . . . . .
C8 C -0.0238(3) 0.5402(2) 0.74133(14) 0.0573(6) Uani 1 1 d . . . . .
H8 H 0.020832 0.603089 0.756559 0.069 Uiso 1 1 calc R . . . .
C9 C -0.1676(3) 0.5165(2) 0.75826(16) 0.0719(8) Uani 1 1 d . . . . .
H9 H -0.220770 0.564260 0.785996 0.086 Uiso 1 1 calc R . . . .
C10 C -0.2351(3) 0.4245(3) 0.73544(18) 0.0805(9) Uani 1 1 d . . . . .
H10 H -0.332595 0.411074 0.748059 0.097 Uiso 1 1 calc R . . . .
C11 C -0.1609(3) 0.3520(2) 0.69427(16) 0.0716(8) Uani 1 1 d . . . . .
H11 H -0.207718 0.290152 0.678687 0.086 Uiso 1 1 calc R . . . .
C12 C -0.0136(3) 0.37234(19) 0.67602(13) 0.0546(6) Uani 1 1 d . . . . .
C13 C 0.0960(3) 0.31718(19) 0.63529(12) 0.0556(7) Uani 1 1 d . . . . .
C14 C 0.0969(4) 0.2219(2) 0.59818(16) 0.0795(9) Uani 1 1 d . . . . .
H14 H 0.013093 0.178955 0.596808 0.095 Uiso 1 1 calc R . . . .
C15 C 0.2220(5) 0.1920(3) 0.56371(17) 0.0941(11) Uani 1 1 d . U . . .
H15 H 0.222061 0.128376 0.538249 0.113 Uiso 1 1 calc R . . . .
C16 C 0.3494(4) 0.2535(2) 0.56545(15) 0.0834(9) Uani 1 1 d . U . . .
H16 H 0.433213 0.230137 0.541626 0.100 Uiso 1 1 calc R . . . .
C17 C 0.3537(3) 0.3500(2) 0.60253(13) 0.0619(7) Uani 1 1 d . . . . .
H17 H 0.438313 0.392125 0.604149 0.074 Uiso 1 1 calc R . . . .
C18 C 0.2252(3) 0.37958(18) 0.63666(12) 0.0490(6) Uani 1 1 d . . . . .
C19 C 0.4247(3) 0.82826(18) 0.56847(12) 0.0468(6) Uani 1 1 d . . . . .
C20 C 0.2783(3) 0.8164(2) 0.55018(12) 0.0545(6) Uani 1 1 d . . . . .
H20 H 0.217277 0.768816 0.574119 0.065 Uiso 1 1 calc R . . . .
C21 C 0.2251(3) 0.8777(2) 0.49491(14) 0.0628(7) Uani 1 1 d . . . . .
H21 H 0.126828 0.870802 0.481455 0.075 Uiso 1 1 calc R . . . .
C22 C 0.3151(4) 0.9489(2) 0.45934(13) 0.0701(8) Uani 1 1 d . . . . .
H22 H 0.277501 0.987222 0.421381 0.084 Uiso 1 1 calc R . . . .
C23 C 0.4589(4) 0.9635(2) 0.47936(13) 0.0672(8) Uani 1 1 d . . . . .
H23 H 0.517925 1.013349 0.456309 0.081 Uiso 1 1 calc R . . . .
C24 C 0.5155(3) 0.90318(19) 0.53451(12) 0.0524(6) Uani 1 1 d . . . . .
C25 C 0.6580(3) 0.89807(18) 0.56676(12) 0.0516(6) Uani 1 1 d . . . . .
C26 C 0.7914(3) 0.9525(2) 0.55561(14) 0.0661(8) Uani 1 1 d . . . . .
H26 H 0.796973 1.007229 0.522494 0.079 Uiso 1 1 calc R . . . .
C27 C 0.9128(4) 0.9245(3) 0.59382(16) 0.0735(9) Uani 1 1 d . . . . .
H27 H 1.000931 0.961417 0.587489 0.088 Uiso 1 1 calc R . . . .
C28 C 0.9059(3) 0.8410(2) 0.64222(15) 0.0669(8) Uani 1 1 d . . . . .
H28 H 0.991226 0.821205 0.666189 0.080 Uiso 1 1 calc R . . . .
C29 C 0.7776(3) 0.7875(2) 0.65552(13) 0.0563(7) Uani 1 1 d . . . . .
H29 H 0.774223 0.732482 0.688479 0.068 Uiso 1 1 calc R . . . .
C30 C 0.6525(3) 0.81758(18) 0.61838(12) 0.0475(6) Uani 1 1 d . . . . .

loop_
_atom_site_aniso_label
_atom_site_aniso_U_11
_atom_site_aniso_U_22
_atom_site_aniso_U_33
_atom_site_aniso_U_23
_atom_site_aniso_U_13
_atom_site_aniso_U_12
N1 0.0508(12) 0.0384(10) 0.0526(11) 0.0011(9) 0.0034(9) -0.0066(9)
N2 0.0479(12) 0.0435(10) 0.0483(10) 0.0034(9) 0.0035(9) -0.0090(10)
C1 0.0439(13) 0.0394(12) 0.0479(13) 0.0028(11) 0.0014(11) -0.0035(11)
C2 0.0511(14) 0.0427(13) 0.0377(12) 0.0001(10) 0.0014(10) -0.0034(11)
C3 0.0411(13) 0.0409(12) 0.0460(12) 0.0005(10) 0.0039(10) -0.0020(10)
C4 0.0435(12) 0.0510(13) 0.0491(13) -0.0044(11) -0.0014(11) -0.0053(12)
C5 0.0545(16) 0.0654(16) 0.0420(13) 0.0036(12) -0.0042(11) -0.0033(13)
C6 0.0523(14) 0.0535(15) 0.0481(14) 0.0123(12) 0.0016(12) -0.0030(13)
C7 0.0505(15) 0.0449(13) 0.0492(13) 0.0122(11) -0.0024(11) -0.0059(11)
C8 0.0523(16) 0.0530(15) 0.0667(15) 0.0063(14) 0.0014(13) -0.0012(13)
C9 0.0581(18) 0.0724(19) 0.085(2) 0.0125(16) 0.0063(16) 0.0032(16)
C10 0.0529(18) 0.088(2) 0.101(2) 0.023(2) 0.0032(17) -0.0059(17)
C11 0.0673(19) 0.0628(17) 0.085(2) 0.0189(16) -0.0139(17) -0.0254(16)
C12 0.0605(16) 0.0446(14) 0.0588(14) 0.0146(12) -0.0081(13) -0.0107(13)
C13 0.0780(18) 0.0369(13) 0.0518(14) 0.0089(11) -0.0134(13) -0.0072(13)
C14 0.111(3) 0.0516(17) 0.0758(19) -0.0054(15) -0.016(2) -0.0081(18)
C15 0.148(3) 0.056(2) 0.078(2) -0.0170(18) -0.007(2) 0.0113(18)
C16 0.114(2) 0.074(2) 0.0624(17) 0.0029(17) 0.008(2) 0.0311(16)
C17 0.0773(19) 0.0539(16) 0.0546(15) 0.0086(13) 0.0016(14) 0.0119(15)
C18 0.0629(16) 0.0409(13) 0.0432(13) 0.0073(11) -0.0034(12) 0.0036(12)
C19 0.0583(16) 0.0417(13) 0.0403(12) -0.0035(11) 0.0045(12) -0.0025(11)
C20 0.0616(17) 0.0525(15) 0.0493(14) -0.0010(12) 0.0020(12) -0.0014(13)
C21 0.0734(19) 0.0621(17) 0.0529(15) -0.0095(14) -0.0083(14) 0.0080(15)
C22 0.105(3) 0.0579(18) 0.0474(15) 0.0038(13) -0.0007(16) 0.0085(18)
C23 0.099(2) 0.0546(16) 0.0476(14) 0.0059(13) 0.0118(15) -0.0053(17)
C24 0.0740(18) 0.0411(13) 0.0422(12) -0.0053(11) 0.0123(13) -0.0062(13)
C25 0.0647(16) 0.0438(13) 0.0463(13) -0.0104(11) 0.0173(13) -0.0112(12)
C26 0.082(2) 0.0575(16) 0.0585(16) -0.0124(14) 0.0285(16) -0.0241(16)
C27 0.0605(19) 0.080(2) 0.080(2) -0.0254(17) 0.0246(17) -0.0307(17)
C28 0.0498(15) 0.077(2) 0.0744(18) -0.0236(16) 0.0116(14) -0.0112(14)
C29 0.0529(16) 0.0564(16) 0.0596(15) -0.0102(12) 0.0058(13) -0.0055(13)
C30 0.0513(14) 0.0419(12) 0.0492(13) -0.0100(11) 0.0100(12) -0.0087(12)

loop_
_atom_type_symbol
_atom_type_description
_atom_type_scat_dispersion_real
_atom_type_scat_dispersion_imag
_atom_type_scat_source
C C 0.0033 0.0016 'International Tables Vol C Tables 4.2.6.8 and 6.1.1.4'
H H 0.0000 0.0000 'International Tables Vol C Tables 4.2.6.8 and 6.1.1.4'
N N 0.0061 0.0033 'International Tables Vol C Tables 4.2.6.8 and 6.1.1.4'

loop_
_geom_angle_atom_site_label_1
_geom_angle_atom_site_label_2
_geom_angle_atom_site_label_3
_geom_angle
_geom_angle_site_symmetry_1
_geom_angle_site_symmetry_3
_geom_angle_publ_flag
C7 N1 C1 124.37(19) . . ?
C18 N1 C1 126.79(19) . . ?
C18 N1 C7 108.4(2) . . ?
C19 N2 C3 126.35(19) . . ?
C30 N2 C3 125.31(19) . . ?
C30 N2 C19 108.20(18) . . ?
C2 C1 N1 119.97(19) . . ?
C6 C1 N1 119.0(2) . . ?
C6 C1 C2 121.0(2) . . ?
C1 C2 H2 120.2 . . ?
C3 C2 C1 119.56(19) . . ?
C3 C2 H2 120.2 . . ?
C2 C3 N2 120.30(19) . . ?
C2 C3 C4 119.5(2) . . ?
C4 C3 N2 120.1(2) . . ?
C3 C4 H4 120.0 . . ?
C5 C4 C3 119.9(2) . . ?
C5 C4 H4 120.0 . . ?
C4 C5 H5 119.5 . . ?
C4 C5 C6 121.1(2) . . ?
C6 C5 H5 119.5 . . ?
C1 C6 H6 120.6 . . ?
C5 C6 C1 118.9(2) . . ?
C5 C6 H6 120.6 . . ?
C8 C7 N1 128.7(2) . . ?
C8 C7 C12 122.5(2) . . ?
C12 C7 N1 108.8(2) . . ?
C7 C8 H8 121.4 . . ?
C9 C8 C7 117.2(3) . . ?
C9 C8 H8 121.4 . . ?
C8 C9 H9 119.0 . . ?
C10 C9 C8 121.9(3) . . ?
C10 C9 H9 119.0 . . ?
C9 C10 H10 119.5 . . ?
C11 C10 C9 121.0(3) . . ?
C11 C10 H10 119.5 . . ?
C10 C11 H11 120.4 . . ?
C10 C11 C12 119.2(3) . . ?
C12 C11 H11 120.4 . . ?
C7 C12 C11 118.3(3) . . ?
C7 C12 C13 106.9(2) . . ?
C11 C12 C13 134.8(3) . . ?
C14 C13 C12 133.8(3) . . ?
C14 C13 C18 118.8(3) . . ?
C18 C13 C12 107.4(2) . . ?
C13 C14 H14 120.4 . . ?
C15 C14 C13 119.1(3) . . ?
C15 C14 H14 120.4 . . ?
C14 C15 H15 119.0 . . ?
C14 C15 C16 121.9(3) . . ?
C16 C15 H15 119.0 . . ?
C15 C16 H16 119.6 . . ?
C15 C16 C17 120.9(3) . . ?
C17 C16 H16 119.6 . . ?
C16 C17 H17 121.8 . . ?
C18 C17 C16 116.3(3) . . ?
C18 C17 H17 121.8 . . ?
N1 C18 C13 108.4(2) . . ?
C17 C18 N1 128.6(2) . . ?
C17 C18 C13 122.9(2) . . ?
C20 C19 N2 130.3(2) . . ?
C20 C19 C24 121.3(2) . . ?
C24 C19 N2 108.4(2) . . ?
C19 C20 H20 121.1 . . ?
C19 C20 C21 117.7(2) . . ?
C21 C20 H20 121.1 . . ?
C20 C21 H21 119.3 . . ?
C22 C21 C20 121.4(3) . . ?
C22 C21 H21 119.3 . . ?
C21 C22 H22 119.6 . . ?
C23 C22 C21 120.7(3) . . ?
C23 C22 H22 119.6 . . ?
C22 C23 H23 120.4 . . ?
C22 C23 C24 119.2(3) . . ?
C24 C23 H23 120.4 . . ?
C19 C24 C25 107.6(2) . . ?
C23 C24 C19 119.5(3) . . ?
C23 C24 C25 132.9(2) . . ?
C26 C25 C24 133.7(2) . . ?
C26 C25 C30 118.9(3) . . ?
C30 C25 C24 107.4(2) . . ?
C25 C26 H26 120.4 . . ?
C27 C26 C25 119.3(3) . . ?
C27 C26 H26 120.4 . . ?
C26 C27 H27 119.7 . . ?
C26 C27 C28 120.6(3) . . ?
C28 C27 H27 119.7 . . ?
C27 C28 H28 119.1 . . ?
C29 C28 C27 121.9(3) . . ?
C29 C28 H28 119.1 . . ?
C28 C29 H29 121.0 . . ?
C28 C29 C30 118.0(3) . . ?
C30 C29 H29 121.0 . . ?
N2 C30 C25 108.4(2) . . ?
C29 C30 N2 130.2(2) . . ?
C29 C30 C25 121.3(2) . . ?

loop_
_geom_bond_atom_site_label_1
_geom_bond_atom_site_label_2
_geom_bond_distance
_geom_bond_site_symmetry_2
_geom_bond_publ_flag
N1 C1 1.426(3) . ?
N1 C7 1.399(3) . ?
N1 C18 1.390(3) . ?
N2 C3 1.415(3) . ?
N2 C19 1.403(3) . ?
N2 C30 1.403(3) . ?
C1 C2 1.383(3) . ?
C1 C6 1.379(3) . ?
C2 H2 0.9300 . ?
C2 C3 1.382(3) . ?
C3 C4 1.391(3) . ?
C4 H4 0.9300 . ?
C4 C5 1.371(3) . ?
C5 H5 0.9300 . ?
C5 C6 1.377(3) . ?
C6 H6 0.9300 . ?
C7 C8 1.383(3) . ?
C7 C12 1.398(3) . ?
C8 H8 0.9300 . ?
C8 C9 1.373(4) . ?
C9 H9 0.9300 . ?
C9 C10 1.373(4) . ?
C10 H10 0.9300 . ?
C10 C11 1.372(4) . ?
C11 H11 0.9300 . ?
C11 C12 1.401(4) . ?
C12 C13 1.435(4) . ?
C13 C14 1.383(4) . ?
C13 C18 1.406(3) . ?
C14 H14 0.9300 . ?
C14 C15 1.361(5) . ?
C15 H15 0.9300 . ?
C15 C16 1.387(5) . ?
C16 H16 0.9300 . ?
C16 C17 1.398(4) . ?
C17 H17 0.9300 . ?
C17 C18 1.382(3) . ?
C19 C20 1.379(3) . ?
C19 C24 1.403(3) . ?
C20 H20 0.9300 . ?
C20 C21 1.385(3) . ?
C21 H21 0.9300 . ?
C21 C22 1.382(4) . ?
C22 H22 0.9300 . ?
C22 C23 1.368(4) . ?
C23 H23 0.9300 . ?
C23 C24 1.389(4) . ?
C24 C25 1.430(4) . ?
C25 C26 1.402(3) . ?
C25 C30 1.405(3) . ?
C26 H26 0.9300 . ?
C26 C27 1.362(4) . ?
C27 H27 0.9300 . ?
C27 C28 1.391(4) . ?
C28 H28 0.9300 . ?
C28 C29 1.364(3) . ?
C29 H29 0.9300 . ?
C29 C30 1.387(3) . ?

loop_
_geom_torsion_atom_site_label_1
_geom_torsion_atom_site_label_2
_geom_torsion_atom_site_label_3
_geom_torsion_atom_site_label_4
_geom_torsion
_geom_torsion_site_symmetry_1
_geom_torsion_site_symmetry_2
_geom_torsion_site_symmetry_3
_geom_torsion_site_symmetry_4
_geom_torsion_publ_flag
N1 C1 C2 C3 176.72(19) . . . . ?
N1 C1 C6 C5 -178.1(2) . . . . ?
N1 C7 C8 C9 -179.9(2) . . . . ?
N1 C7 C12 C11 -179.9(2) . . . . ?
N1 C7 C12 C13 0.1(2) . . . . ?
N2 C3 C4 C5 177.8(2) . . . . ?
N2 C19 C20 C21 -178.2(2) . . . . ?
N2 C19 C24 C23 178.0(2) . . . . ?
N2 C19 C24 C25 -1.0(2) . . . . ?
C1 N1 C7 C8 8.0(4) . . . . ?
C1 N1 C7 C12 -173.07(19) . . . . ?
C1 N1 C18 C13 172.9(2) . . . . ?
C1 N1 C18 C17 -7.4(4) . . . . ?
C1 C2 C3 N2 -175.9(2) . . . . ?
C1 C2 C3 C4 1.8(3) . . . . ?
C2 C1 C6 C5 0.9(4) . . . . ?
C2 C3 C4 C5 0.1(3) . . . . ?
C3 N2 C19 C20 -3.5(4) . . . . ?
C3 N2 C19 C24 175.61(19) . . . . ?
C3 N2 C30 C25 -174.53(19) . . . . ?
C3 N2 C30 C29 8.9(4) . . . . ?
C3 C4 C5 C6 -1.5(4) . . . . ?
C4 C5 C6 C1 1.0(4) . . . . ?
C6 C1 C2 C3 -2.3(3) . . . . ?
C7 N1 C1 C2 -116.7(2) . . . . ?
C7 N1 C1 C6 62.3(3) . . . . ?
C7 N1 C18 C13 0.4(2) . . . . ?
C7 N1 C18 C17 -180.0(2) . . . . ?
C7 C8 C9 C10 -0.7(4) . . . . ?
C7 C12 C13 C14 -179.8(3) . . . . ?
C7 C12 C13 C18 0.2(3) . . . . ?
C8 C7 C12 C11 -0.9(3) . . . . ?
C8 C7 C12 C13 179.1(2) . . . . ?
C8 C9 C10 C11 -0.2(5) . . . . ?
C9 C10 C11 C12 0.6(4) . . . . ?
C10 C11 C12 C7 -0.1(4) . . . . ?
C10 C11 C12 C13 180.0(3) . . . . ?
C11 C12 C13 C14 0.2(5) . . . . ?
C11 C12 C13 C18 -179.9(3) . . . . ?
C12 C7 C8 C9 1.3(4) . . . . ?
C12 C13 C14 C15 179.4(3) . . . . ?
C12 C13 C18 N1 -0.3(3) . . . . ?
C12 C13 C18 C17 180.0(2) . . . . ?
C13 C14 C15 C16 0.9(5) . . . . ?
C14 C13 C18 N1 179.6(2) . . . . ?
C14 C13 C18 C17 -0.1(4) . . . . ?
C14 C15 C16 C17 -0.6(5) . . . . ?
C15 C16 C17 C18 0.0(4) . . . . ?
C16 C17 C18 N1 -179.3(2) . . . . ?
C16 C17 C18 C13 0.3(4) . . . . ?
C18 N1 C1 C2 71.8(3) . . . . ?
C18 N1 C1 C6 -109.1(3) . . . . ?
C18 N1 C7 C8 -179.2(2) . . . . ?
C18 N1 C7 C12 -0.3(2) . . . . ?
C18 C13 C14 C15 -0.5(4) . . . . ?
C19 N2 C3 C2 43.2(3) . . . . ?
C19 N2 C3 C4 -134.5(2) . . . . ?
C19 N2 C30 C25 1.3(2) . . . . ?
C19 N2 C30 C29 -175.3(2) . . . . ?
C19 C20 C21 C22 -0.3(4) . . . . ?
C19 C24 C25 C26 180.0(2) . . . . ?
C19 C24 C25 C30 1.8(2) . . . . ?
C20 C19 C24 C23 -2.7(3) . . . . ?
C20 C19 C24 C25 178.2(2) . . . . ?
C20 C21 C22 C23 -2.2(4) . . . . ?
C21 C22 C23 C24 2.3(4) . . . . ?
C22 C23 C24 C19 0.2(4) . . . . ?
C22 C23 C24 C25 178.9(3) . . . . ?
C23 C24 C25 C26 1.2(5) . . . . ?
C23 C24 C25 C30 -177.0(2) . . . . ?
C24 C19 C20 C21 2.8(3) . . . . ?
C24 C25 C26 C27 -176.5(3) . . . . ?
C24 C25 C30 N2 -1.9(2) . . . . ?
C24 C25 C30 C29 175.0(2) . . . . ?
C25 C26 C27 C28 1.5(4) . . . . ?
C26 C25 C30 N2 179.57(19) . . . . ?
C26 C25 C30 C29 -3.5(3) . . . . ?
C26 C27 C28 C29 -2.8(4) . . . . ?
C27 C28 C29 C30 0.9(4) . . . . ?
C28 C29 C30 N2 178.5(2) . . . . ?
C28 C29 C30 C25 2.3(3) . . . . ?
C30 N2 C3 C2 -141.7(2) . . . . ?
C30 N2 C3 C4 40.6(3) . . . . ?
C30 N2 C19 C20 -179.3(2) . . . . ?
C30 N2 C19 C24 -0.2(2) . . . . ?
C30 C25 C26 C27 1.5(4) . . . . ?
